data_4118191
loop_
_publ_author_name
'Ying-Li Rao'
'Leanne D. Chen'
'Nicholas J. Mosey'
'Suning Wang'

_publ_section_title
;
 Stepwise Intramolecular Photoisomerization of NHC-Chelate Dimesitylboron
 Compounds with C-C Bond Formation and C-H Bond Insertion
;
_journal_name_full 'Journal of the American Chemical Society'
_journal_page_first 11026
_journal_page_last 11034
_journal_paper_doi 10.1021/ja304211v
_journal_volume 134
_journal_year 2012
_chemical_formula_sum 'C28 H31 B N2'
_chemical_formula_weight 406.36
_chemical_name_systematic
; 
 ? 
;
_space_group_IT_number 60
_symmetry_cell_setting orthorhombic
_symmetry_space_group_name_Hall '-P 2n 2ab'
_symmetry_space_group_name_H-M 'P b c n'
_atom_sites_solution_hydrogens geom
_atom_sites_solution_primary direct
_atom_sites_solution_secondary difmap
_audit_creation_method SHELXL-97
_cell_angle_alpha 90.00
_cell_angle_beta 90.00
_cell_angle_gamma 90.00
_cell_formula_units_Z 8
_cell_length_a 25.600(3)
_cell_length_b 14.6115(13)
_cell_length_c 13.2509(11)
_cell_measurement_temperature 293(2)
_cell_volume 4956.6(8)
_computing_structure_refinement 'SHELXL-97 (Sheldrick, 1997)'
_computing_structure_solution 'SHELXS-97 (Sheldrick, 1990)'
_diffrn_ambient_temperature 293(2)
_diffrn_measured_fraction_theta_full 1.000
_diffrn_measured_fraction_theta_max 1.000
_diffrn_radiation_monochromator graphite
_diffrn_radiation_source 'fine-focus sealed tube'
_diffrn_radiation_type MoK\a
_diffrn_radiation_wavelength 0.71073
_diffrn_reflns_av_R_equivalents 0.2097
_diffrn_reflns_av_sigmaI/netI 0.1409
_diffrn_reflns_limit_h_max 31
_diffrn_reflns_limit_h_min -31
_diffrn_reflns_limit_k_max 18
_diffrn_reflns_limit_k_min -17
_diffrn_reflns_limit_l_max 16
_diffrn_reflns_limit_l_min -16
_diffrn_reflns_number 44166
_diffrn_reflns_theta_full 26.00
_diffrn_reflns_theta_max 26.00
_diffrn_reflns_theta_min 1.59
_exptl_absorpt_coefficient_mu 0.062
_exptl_absorpt_correction_T_max 0.9997
_exptl_absorpt_correction_T_min 0.9956
_exptl_absorpt_correction_type multi-scan
_exptl_crystal_density_diffrn 1.089
_exptl_crystal_F_000 1744
_exptl_crystal_size_max 0.07
_exptl_crystal_size_mid 0.02
_exptl_crystal_size_min 0.01
_platon_squeeze_details ' 0.5 disordered hexane molecule per boron was located and removed by squeeze.'
_refine_diff_density_max 0.201
_refine_diff_density_min -0.192
_refine_diff_density_rms 0.052
_refine_ls_extinction_method none
_refine_ls_goodness_of_fit_ref 1.017
_refine_ls_hydrogen_treatment constr
_refine_ls_matrix_type full
_refine_ls_number_parameters 287
_refine_ls_number_reflns 4880
_refine_ls_number_restraints 0
_refine_ls_restrained_S_all 1.017
_refine_ls_R_factor_all 0.2249
_refine_ls_R_factor_gt 0.0942
_refine_ls_shift/su_max 0.000
_refine_ls_shift/su_mean 0.000
_refine_ls_structure_factor_coef Fsqd
_refine_ls_weighting_details 'calc w=1/[\s^2^(Fo^2^)+(0.0950P)^2^+0.0000P] where P=(Fo^2^+2Fc^2^)/3'
_refine_ls_weighting_scheme calc
_refine_ls_wR_factor_gt 0.1951
_refine_ls_wR_factor_ref 0.2476
_reflns_number_gt 2019
_reflns_number_total 4880
_reflns_threshold_expression >2sigma(I)
_cod_data_source_file ja304211v_si_007.cif
_cod_data_source_block yr42c-sr
_cod_database_code 4118191

loop_
_symmetry_equiv_pos_as_xyz
'x, y, z'
'-x+1/2, -y+1/2, z+1/2'
'x+1/2, -y+1/2, -z'
'-x, y, -z+1/2'
'-x, -y, -z'
'x-1/2, y-1/2, -z-1/2'
'-x-1/2, y-1/2, z'
'x, -y, z-1/2'

loop_
_atom_site_label
_atom_site_type_symbol
_atom_site_fract_x
_atom_site_fract_y
_atom_site_fract_z
_atom_site_U_iso_or_equiv
_atom_site_adp_type
_atom_site_occupancy
_atom_site_symmetry_multiplicity
_atom_site_calc_flag
_atom_site_refinement_flags
B1 B 0.1685(2) 0.1246(4) 0.3781(4) 0.0388(14) Uani 1 1 d .
N1 N 0.23683(15) 0.1499(3) 0.2470(3) 0.0427(10) Uani 1 1 d .
N2 N 0.16475(15) 0.1524(3) 0.1659(3) 0.0448(10) Uani 1 1 d .
C1 C 0.22953(17) 0.1154(3) 0.4175(3) 0.0400(12) Uani 1 1 d .
C2 C 0.25310(18) 0.1014(3) 0.5103(3) 0.0465(12) Uani 1 1 d .
H2A H 0.2322 0.0910 0.5666 0.056 Uiso 1 1 calc R
C3 C 0.30617(19) 0.1026(3) 0.5214(4) 0.0554(14) Uani 1 1 d .
H3A H 0.3205 0.0928 0.5850 0.066 Uiso 1 1 calc R
C4 C 0.33870(19) 0.1179(3) 0.4412(5) 0.0572(15) Uani 1 1 d .
H4A H 0.3747 0.1160 0.4498 0.069 Uiso 1 1 calc R
C5 C 0.31763(18) 0.1361(3) 0.3477(4) 0.0458(13) Uani 1 1 d .
H5A H 0.3387 0.1493 0.2924 0.055 Uiso 1 1 calc R
C6 C 0.26472(17) 0.1339(3) 0.3397(4) 0.0429(12) Uani 1 1 d .
C7 C 0.2502(2) 0.1617(3) 0.1468(3) 0.0497(13) Uani 1 1 d .
H7A H 0.2835 0.1676 0.1198 0.060 Uiso 1 1 calc R
C8 C 0.2048(2) 0.1629(3) 0.0970(4) 0.0546(14) Uani 1 1 d .
H8A H 0.2009 0.1697 0.0276 0.066 Uiso 1 1 calc R
C9 C 0.10862(18) 0.1496(3) 0.1408(4) 0.0577(15) Uani 1 1 d .
H9A H 0.0904 0.1144 0.1908 0.086 Uiso 1 1 calc R
H9B H 0.1041 0.1218 0.0757 0.086 Uiso 1 1 calc R
H9C H 0.0949 0.2108 0.1395 0.086 Uiso 1 1 calc R
C10 C 0.18482(18) 0.1461(3) 0.2605(3) 0.0381(12) Uani 1 1 d .
C11 C 0.14463(16) 0.2089(3) 0.4455(3) 0.0363(11) Uani 1 1 d .
C12 C 0.14269(16) 0.3019(3) 0.4170(3) 0.0394(11) Uani 1 1 d .
C13 C 0.12268(18) 0.3682(3) 0.4816(4) 0.0502(14) Uani 1 1 d .
H13A H 0.1212 0.4285 0.4595 0.060 Uiso 1 1 calc R
C14 C 0.10499(18) 0.3475(4) 0.5771(4) 0.0506(13) Uani 1 1 d .
C15 C 0.10819(16) 0.2583(4) 0.6084(3) 0.0445(12) Uani 1 1 d .
H15A H 0.0968 0.2429 0.6729 0.053 Uiso 1 1 calc R
C16 C 0.12832(16) 0.1895(3) 0.5455(3) 0.0358(11) Uani 1 1 d .
C17 C 0.16032(19) 0.3358(3) 0.3139(4) 0.0506(14) Uani 1 1 d .
H17A H 0.1602 0.4015 0.3132 0.076 Uiso 1 1 calc R
H17B H 0.1369 0.3134 0.2631 0.076 Uiso 1 1 calc R
H17C H 0.1950 0.3140 0.3004 0.076 Uiso 1 1 calc R
C18 C 0.0803(2) 0.4213(4) 0.6451(4) 0.0802(19) Uani 1 1 d .
H18A H 0.0582 0.3925 0.6943 0.120 Uiso 1 1 calc R
H18B H 0.0599 0.4624 0.6046 0.120 Uiso 1 1 calc R
H18C H 0.1074 0.4548 0.6788 0.120 Uiso 1 1 calc R
C19 C 0.12612(18) 0.0939(3) 0.5888(3) 0.0498(13) Uani 1 1 d .
H19A H 0.1348 0.0959 0.6593 0.075 Uiso 1 1 calc R
H19B H 0.1507 0.0555 0.5540 0.075 Uiso 1 1 calc R
H19C H 0.0915 0.0696 0.5806 0.075 Uiso 1 1 calc R
C20 C 0.13130(16) 0.0330(3) 0.3718(3) 0.0378(12) Uani 1 1 d .
C21 C 0.15200(16) -0.0565(3) 0.3609(3) 0.0366(12) Uani 1 1 d .
C22 C 0.12049(18) -0.1338(3) 0.3640(3) 0.0423(12) Uani 1 1 d .
H22A H 0.1363 -0.1909 0.3589 0.051 Uiso 1 1 calc R
C23 C 0.06623(18) -0.1301(4) 0.3743(3) 0.0440(12) Uani 1 1 d .
C24 C 0.04512(18) -0.0420(4) 0.3760(3) 0.0492(13) Uani 1 1 d .
H24A H 0.0090 -0.0357 0.3786 0.059 Uiso 1 1 calc R
C25 C 0.07559(18) 0.0364(3) 0.3742(3) 0.0438(12) Uani 1 1 d .
C26 C 0.04495(17) 0.1265(3) 0.3767(3) 0.0526(14) Uani 1 1 d .
H26A H 0.0122 0.1187 0.3426 0.079 Uiso 1 1 calc R
H26B H 0.0648 0.1735 0.3436 0.079 Uiso 1 1 calc R
H26C H 0.0387 0.1439 0.4455 0.079 Uiso 1 1 calc R
C27 C 0.20898(17) -0.0742(3) 0.3408(4) 0.0467(13) Uani 1 1 d .
H27A H 0.2140 -0.1377 0.3251 0.070 Uiso 1 1 calc R
H27B H 0.2290 -0.0587 0.3996 0.070 Uiso 1 1 calc R
H27C H 0.2203 -0.0374 0.2848 0.070 Uiso 1 1 calc R
C28 C 0.0332(2) -0.2145(3) 0.3802(4) 0.0667(16) Uani 1 1 d .
H28A H -0.0012 -0.2012 0.3557 0.100 Uiso 1 1 calc R
H28B H 0.0312 -0.2347 0.4490 0.100 Uiso 1 1 calc R
H28C H 0.0486 -0.2619 0.3396 0.100 Uiso 1 1 calc R

loop_
_atom_site_aniso_label
_atom_site_aniso_U_11
_atom_site_aniso_U_22
_atom_site_aniso_U_33
_atom_site_aniso_U_23
_atom_site_aniso_U_13
_atom_site_aniso_U_12
B1 0.044(3) 0.041(4) 0.032(3) 0.004(3) 0.002(3) 0.002(3)
N1 0.040(3) 0.050(3) 0.038(2) 0.0034(19) 0.003(2) 0.0047(19)
N2 0.046(3) 0.053(3) 0.035(2) -0.0059(19) -0.003(2) 0.002(2)
C1 0.042(3) 0.034(3) 0.044(3) 0.000(2) -0.003(2) 0.003(2)
C2 0.039(3) 0.053(3) 0.047(3) 0.002(2) -0.007(2) -0.002(3)
C3 0.050(4) 0.056(4) 0.060(4) -0.010(3) -0.016(3) 0.006(3)
C4 0.028(3) 0.050(4) 0.093(4) -0.006(3) -0.009(3) 0.000(2)
C5 0.039(3) 0.040(3) 0.058(3) 0.003(3) -0.001(3) -0.005(2)
C6 0.032(3) 0.044(3) 0.052(3) 0.001(2) -0.007(2) 0.004(2)
C7 0.052(3) 0.052(3) 0.044(3) 0.010(3) 0.012(3) 0.004(3)
C8 0.065(4) 0.066(4) 0.033(3) 0.012(3) 0.011(3) 0.009(3)
C9 0.055(3) 0.073(4) 0.045(3) 0.003(3) -0.014(3) 0.006(3)
C10 0.039(3) 0.035(3) 0.040(3) -0.004(2) -0.004(2) 0.003(2)
C11 0.035(3) 0.045(3) 0.029(3) 0.001(2) -0.004(2) 0.001(2)
C12 0.034(3) 0.042(3) 0.043(3) -0.006(3) -0.003(2) 0.002(2)
C13 0.050(3) 0.046(3) 0.054(3) 0.003(3) -0.008(3) 0.000(3)
C14 0.051(3) 0.056(4) 0.045(3) -0.016(3) -0.004(3) 0.004(3)
C15 0.039(3) 0.055(4) 0.040(3) -0.002(3) -0.002(2) -0.001(3)
C16 0.033(3) 0.035(3) 0.039(3) -0.003(2) -0.008(2) 0.000(2)
C17 0.051(3) 0.043(3) 0.058(3) 0.004(3) 0.004(3) 0.007(3)
C18 0.093(5) 0.065(4) 0.083(4) -0.028(3) -0.008(4) 0.029(3)
C19 0.064(3) 0.055(3) 0.031(3) 0.002(3) -0.002(2) -0.005(3)
C20 0.028(3) 0.057(3) 0.029(2) 0.002(2) -0.003(2) 0.003(2)
C21 0.027(3) 0.050(3) 0.032(3) -0.001(2) -0.002(2) 0.003(2)
C22 0.053(3) 0.050(3) 0.024(2) -0.006(2) -0.001(2) -0.008(3)
C23 0.043(3) 0.054(4) 0.034(3) -0.011(2) 0.001(2) -0.001(3)
C24 0.029(3) 0.079(4) 0.039(3) -0.013(3) 0.000(2) -0.009(3)
C25 0.041(3) 0.060(4) 0.030(3) -0.007(2) -0.003(2) 0.005(3)
C26 0.037(3) 0.062(4) 0.058(3) -0.008(3) -0.005(3) 0.012(3)
C27 0.041(3) 0.039(3) 0.060(3) -0.004(2) -0.002(2) 0.002(2)
C28 0.057(3) 0.068(4) 0.075(4) -0.016(3) 0.006(3) -0.030(3)

loop_
_atom_type_symbol
_atom_type_description
_atom_type_scat_dispersion_real
_atom_type_scat_dispersion_imag
_atom_type_scat_source
C C 0.0033 0.0016 'International Tables Vol C Tables 4.2.6.8 and 6.1.1.4'
H H 0.0000 0.0000 'International Tables Vol C Tables 4.2.6.8 and 6.1.1.4'
B B 0.0013 0.0007 'International Tables Vol C Tables 4.2.6.8 and 6.1.1.4'
N N 0.0061 0.0033 'International Tables Vol C Tables 4.2.6.8 and 6.1.1.4'

loop_
_geom_angle_atom_site_label_1
_geom_angle_atom_site_label_2
_geom_angle_atom_site_label_3
_geom_angle
C11 B1 C10 117.9(4)
C11 B1 C20 115.1(4)
C10 B1 C20 104.7(4)
C11 B1 C1 104.0(4)
C10 B1 C1 94.3(3)
C20 B1 C1 119.8(4)
C10 N1 C7 112.1(4)
C10 N1 C6 111.8(4)
C7 N1 C6 135.8(4)
C10 N2 C8 109.7(4)
C10 N2 C9 125.1(4)
C8 N2 C9 125.2(4)
C2 C1 C6 113.8(4)
C2 C1 B1 134.8(4)
C6 C1 B1 111.1(4)
C3 C2 C1 121.8(5)
C3 C2 H2A 119.1
C1 C2 H2A 119.1
C2 C3 C4 121.5(5)
C2 C3 H3A 119.2
C4 C3 H3A 119.2
C3 C4 C5 119.5(4)
C3 C4 H4A 120.3
C5 C4 H4A 120.3
C6 C5 C4 117.1(5)
C6 C5 H5A 121.4
C4 C5 H5A 121.4
C5 C6 C1 126.1(5)
C5 C6 N1 123.9(4)
C1 C6 N1 110.0(4)
C8 C7 N1 105.2(4)
C8 C7 H7A 127.4
N1 C7 H7A 127.4
C7 C8 N2 108.5(4)
C7 C8 H8A 125.8
N2 C8 H8A 125.8
N2 C9 H9A 109.5
N2 C9 H9B 109.5
H9A C9 H9B 109.5
N2 C9 H9C 109.5
H9A C9 H9C 109.5
H9B C9 H9C 109.5
N1 C10 N2 104.5(4)
N1 C10 B1 112.7(4)
N2 C10 B1 142.4(4)
C12 C11 C16 115.6(4)
C12 C11 B1 126.2(4)
C16 C11 B1 118.0(4)
C13 C12 C11 121.2(4)
C13 C12 C17 115.8(4)
C11 C12 C17 122.9(4)
C14 C13 C12 122.3(5)
C14 C13 H13A 118.8
C12 C13 H13A 118.8
C15 C14 C13 117.8(4)
C15 C14 C18 120.8(5)
C13 C14 C18 121.3(5)
C14 C15 C16 121.5(4)
C14 C15 H15A 119.2
C16 C15 H15A 119.2
C15 C16 C11 121.4(4)
C15 C16 C19 115.0(4)
C11 C16 C19 123.4(4)
C12 C17 H17A 109.5
C12 C17 H17B 109.5
H17A C17 H17B 109.5
C12 C17 H17C 109.5
H17A C17 H17C 109.5
H17B C17 H17C 109.5
C14 C18 H18A 109.5
C14 C18 H18B 109.5
H18A C18 H18B 109.5
C14 C18 H18C 109.5
H18A C18 H18C 109.5
H18B C18 H18C 109.5
C16 C19 H19A 109.5
C16 C19 H19B 109.5
H19A C19 H19B 109.5
C16 C19 H19C 109.5
H19A C19 H19C 109.5
H19B C19 H19C 109.5
C21 C20 C25 114.1(4)
C21 C20 B1 122.6(4)
C25 C20 B1 123.2(4)
C22 C21 C20 122.0(4)
C22 C21 C27 115.3(4)
C20 C21 C27 122.6(4)
C21 C22 C23 123.3(5)
C21 C22 H22A 118.4
C23 C22 H22A 118.4
C24 C23 C22 115.0(4)
C24 C23 C28 122.7(4)
C22 C23 C28 122.3(5)
C25 C24 C23 122.9(4)
C25 C24 H24A 118.5
C23 C24 H24A 118.5
C24 C25 C20 122.2(5)
C24 C25 C26 114.9(4)
C20 C25 C26 122.8(5)
C25 C26 H26A 109.5
C25 C26 H26B 109.5
H26A C26 H26B 109.5
C25 C26 H26C 109.5
H26A C26 H26C 109.5
H26B C26 H26C 109.5
C21 C27 H27A 109.5
C21 C27 H27B 109.5
H27A C27 H27B 109.5
C21 C27 H27C 109.5
H27A C27 H27C 109.5
H27B C27 H27C 109.5
C23 C28 H28A 109.5
C23 C28 H28B 109.5
H28A C28 H28B 109.5
C23 C28 H28C 109.5
H28A C28 H28C 109.5
H28B C28 H28C 109.5

loop_
_geom_bond_atom_site_label_1
_geom_bond_atom_site_label_2
_geom_bond_distance
B1 C11 1.638(7)
B1 C10 1.644(7)
B1 C20 1.646(7)
B1 C1 1.653(7)
N1 C10 1.344(5)
N1 C7 1.383(5)
N1 C6 1.439(5)
N2 C10 1.357(5)
N2 C8 1.382(6)
N2 C9 1.476(6)
C1 C2 1.385(6)
C1 C6 1.396(6)
C2 C3 1.367(6)
C2 H2A 0.9300
C3 C4 1.369(7)
C3 H3A 0.9300
C4 C5 1.378(6)
C4 H4A 0.9300
C5 C6 1.359(6)
C5 H5A 0.9300
C7 C8 1.335(6)
C7 H7A 0.9300
C8 H8A 0.9300
C9 H9A 0.9600
C9 H9B 0.9600
C9 H9C 0.9600
C11 C12 1.412(6)
C11 C16 1.417(5)
C12 C13 1.390(6)
C12 C17 1.522(6)
C13 C14 1.377(6)
C13 H13A 0.9300
C14 C15 1.372(6)
C14 C18 1.540(6)
C15 C16 1.404(6)
C15 H15A 0.9300
C16 C19 1.511(6)
C17 H17A 0.9600
C17 H17B 0.9600
C17 H17C 0.9600
C18 H18A 0.9600
C18 H18B 0.9600
C18 H18C 0.9600
C19 H19A 0.9600
C19 H19B 0.9600
C19 H19C 0.9600
C20 C21 1.417(6)
C20 C25 1.427(6)
C21 C22 1.389(6)
C21 C27 1.505(6)
C22 C23 1.397(6)
C22 H22A 0.9300
C23 C24 1.396(6)
C23 C28 1.497(6)
C24 C25 1.386(6)
C24 H24A 0.9300
C25 C26 1.533(6)
C26 H26A 0.9600
C26 H26B 0.9600
C26 H26C 0.9600
C27 H27A 0.9600
C27 H27B 0.9600
C27 H27C 0.9600
C28 H28A 0.9600
C28 H28B 0.9600
C28 H28C 0.9600

loop_
_geom_torsion_atom_site_label_1
_geom_torsion_atom_site_label_2
_geom_torsion_atom_site_label_3
_geom_torsion_atom_site_label_4
_geom_torsion
C11 B1 C1 C2 56.4(6)
C10 B1 C1 C2 176.6(5)
C20 B1 C1 C2 -73.8(7)
C11 B1 C1 C6 -117.0(4)
C10 B1 C1 C6 3.2(5)
C20 B1 C1 C6 112.8(4)
C6 C1 C2 C3 -2.4(7)
B1 C1 C2 C3 -175.6(5)
C1 C2 C3 C4 0.1(8)
C2 C3 C4 C5 2.6(8)
C3 C4 C5 C6 -2.8(7)
C4 C5 C6 C1 0.3(8)
C4 C5 C6 N1 -179.0(4)
C2 C1 C6 C5 2.2(7)
B1 C1 C6 C5 177.0(5)
C2 C1 C6 N1 -178.4(4)
B1 C1 C6 N1 -3.5(5)
C10 N1 C6 C5 -178.4(5)
C7 N1 C6 C5 7.3(8)
C10 N1 C6 C1 2.2(5)
C7 N1 C6 C1 -172.1(5)
C10 N1 C7 C8 -1.5(6)
C6 N1 C7 C8 172.8(5)
N1 C7 C8 N2 0.2(5)
C10 N2 C8 C7 1.1(6)
C9 N2 C8 C7 -179.6(4)
C7 N1 C10 N2 2.1(5)
C6 N1 C10 N2 -173.6(3)
C7 N1 C10 B1 175.9(4)
C6 N1 C10 B1 0.1(5)
C8 N2 C10 N1 -1.9(5)
C9 N2 C10 N1 178.7(4)
C8 N2 C10 B1 -172.4(6)
C9 N2 C10 B1 8.2(9)
C11 B1 C10 N1 106.4(5)
C20 B1 C10 N1 -124.2(4)
C1 B1 C10 N1 -1.9(5)
C11 B1 C10 N2 -83.6(7)
C20 B1 C10 N2 45.8(8)
C1 B1 C10 N2 168.1(6)
C10 B1 C11 C12 -8.7(6)
C20 B1 C11 C12 -133.1(4)
C1 B1 C11 C12 94.0(5)
C10 B1 C11 C16 177.2(4)
C20 B1 C11 C16 52.8(5)
C1 B1 C11 C16 -80.2(4)
C16 C11 C12 C13 -4.1(6)
B1 C11 C12 C13 -178.3(4)
C16 C11 C12 C17 178.0(4)
B1 C11 C12 C17 3.7(7)
C11 C12 C13 C14 1.7(7)
C17 C12 C13 C14 179.7(4)
C12 C13 C14 C15 0.8(7)
C12 C13 C14 C18 -176.8(4)
C13 C14 C15 C16 -0.6(7)
C18 C14 C15 C16 177.0(4)
C14 C15 C16 C11 -2.1(6)
C14 C15 C16 C19 -176.4(4)
C12 C11 C16 C15 4.3(6)
B1 C11 C16 C15 179.1(4)
C12 C11 C16 C19 178.1(4)
B1 C11 C16 C19 -7.1(6)
C11 B1 C20 C21 -149.7(4)
C10 B1 C20 C21 79.2(5)
C1 B1 C20 C21 -24.6(6)
C11 B1 C20 C25 31.9(6)
C10 B1 C20 C25 -99.2(5)
C1 B1 C20 C25 157.0(4)
C25 C20 C21 C22 -6.9(6)
B1 C20 C21 C22 174.6(4)
C25 C20 C21 C27 170.4(4)
B1 C20 C21 C27 -8.1(6)
C20 C21 C22 C23 2.3(7)
C27 C21 C22 C23 -175.1(4)
C21 C22 C23 C24 3.3(6)
C21 C22 C23 C28 -178.3(4)
C22 C23 C24 C25 -3.9(6)
C28 C23 C24 C25 177.7(4)
C23 C24 C25 C20 -1.0(7)
C23 C24 C25 C26 -179.9(4)
C21 C20 C25 C24 6.3(6)
B1 C20 C25 C24 -175.2(4)
C21 C20 C25 C26 -174.9(4)
B1 C20 C25 C26 3.6(6)

loop_
_platon_squeeze_void_nr
_platon_squeeze_void_average_x
_platon_squeeze_void_average_y
_platon_squeeze_void_average_z
_platon_squeeze_void_volume
_platon_squeeze_void_count_electrons
_platon_squeeze_void_content
1 0.500 0.000 -0.010 288 79 ' '
2 0.000 0.500 0.011 288 79 ' '

loop_
_cod_related_entry_id
_cod_related_entry_database
_cod_related_entry_code
1 ChemSpider 30660642
